data_7109775
loop_
_publ_author_name
'Haobing Wang'
'Haiyan Ma'

_publ_section_title
;
 Highly diastereoselective synthesis of chiral aminophenolate zinc
 complexes and isoselective polymerization of rac-lactide
;
_journal_name_full Chem.Commun.
_journal_page_first 8686
_journal_paper_doi 10.1039/c3cc44980g
_journal_volume 49
_journal_year 2013
_chemical_formula_sum 'C27 H43 Cl2 N3 O Si2 Zn'
_chemical_formula_weight 618.09
_chemical_name_systematic
; 
? 
;
_space_group_IT_number 14
_symmetry_cell_setting monoclinic
_symmetry_space_group_name_Hall '-P 2ybc'
_symmetry_space_group_name_H-M 'P 1 21/c 1'
_atom_sites_solution_hydrogens geom
_atom_sites_solution_primary direct
_atom_sites_solution_secondary difmap
_audit_creation_method SHELXL-97
_cell_angle_alpha 90.00
_cell_angle_beta 100.167(2)
_cell_angle_gamma 90.00
_cell_formula_units_Z 8
_cell_length_a 26.943(3)
_cell_length_b 13.5555(12)
_cell_length_c 17.9722(16)
_cell_measurement_reflns_used 5493
_cell_measurement_temperature 293(2)
_cell_measurement_theta_max 43.173
_cell_measurement_theta_min 4.590
_cell_volume 6460.8(11)
_computing_cell_refinement 'Bruker SMART'
_computing_data_collection 'Bruker SMART'
_computing_data_reduction 'Bruker SHELXTL'
_computing_molecular_graphics 'Bruker SHELXTL'
_computing_publication_material 'Bruker SHELXTL'
_computing_structure_refinement 'SHELXL-97 (Sheldrick, 1997)'
_computing_structure_solution 'SHELXS-97 (Sheldrick, 1990)'
_diffrn_ambient_temperature 293(2)
_diffrn_measured_fraction_theta_full 0.996
_diffrn_measured_fraction_theta_max 0.996
_diffrn_measurement_device_type 'CCD area detector'
_diffrn_measurement_method 'phi and omega scans'
_diffrn_radiation_monochromator graphite
_diffrn_radiation_source 'fine-focus sealed tube'
_diffrn_radiation_type MoK\a
_diffrn_radiation_wavelength 0.71073
_diffrn_reflns_av_R_equivalents 0.0739
_diffrn_reflns_av_sigmaI/netI 0.0786
_diffrn_reflns_limit_h_max 32
_diffrn_reflns_limit_h_min -30
_diffrn_reflns_limit_k_max 16
_diffrn_reflns_limit_k_min -16
_diffrn_reflns_limit_l_max 21
_diffrn_reflns_limit_l_min -18
_diffrn_reflns_number 36037
_diffrn_reflns_theta_full 25.50
_diffrn_reflns_theta_max 25.50
_diffrn_reflns_theta_min 0.77
_exptl_absorpt_coefficient_mu 1.023
_exptl_absorpt_correction_T_max 1.00000
_exptl_absorpt_correction_T_min 0.55095
_exptl_absorpt_correction_type empirical
_exptl_absorpt_process_details sadabs
_exptl_crystal_colour colorless
_exptl_crystal_density_diffrn 1.271
_exptl_crystal_density_method 'not measured'
_exptl_crystal_description prismatic
_exptl_crystal_F_000 2608
_exptl_crystal_size_max 0.276
_exptl_crystal_size_mid 0.211
_exptl_crystal_size_min 0.143
_refine_diff_density_max 1.207
_refine_diff_density_min -0.985
_refine_diff_density_rms 0.138
_refine_ls_extinction_expression Fc^*^=kFc[1+0.001xFc^2^\l^3^/sin(2\q)]^-1/4^
_refine_ls_extinction_method SHELXL
_refine_ls_goodness_of_fit_ref 1.140
_refine_ls_hydrogen_treatment constr
_refine_ls_matrix_type full
_refine_ls_number_parameters 774
_refine_ls_number_reflns 11995
_refine_ls_number_restraints 132
_refine_ls_restrained_S_all 1.135
_refine_ls_R_factor_all 0.1882
_refine_ls_R_factor_gt 0.1523
_refine_ls_shift/su_max 0.018
_refine_ls_shift/su_mean 0.000
_refine_ls_structure_factor_coef Fsqd
_refine_ls_weighting_details 'calc w=1/[\s^2^(Fo^2^)+(0.0000P)^2^+153.0902P] where P=(Fo^2^+2Fc^2^)/3'
_refine_ls_weighting_scheme calc
_refine_ls_wR_factor_gt 0.3275
_refine_ls_wR_factor_ref 0.3425
_reflns_number_gt 8031
_reflns_number_total 11995
_reflns_threshold_expression >2sigma(I)
_cod_data_source_file c3cc44980g.txt
_cod_data_source_block cd212599
_cod_original_cell_volume 6460.8(10)
_cod_original_sg_symbol_H-M P2(1)/c
_cod_database_code 7109775

loop_
_symmetry_equiv_pos_as_xyz
'x, y, z'
'-x, y+1/2, -z+1/2'
'-x, -y, -z'
'x, -y-1/2, z-1/2'

loop_
_atom_site_label
_atom_site_type_symbol
_atom_site_fract_x
_atom_site_fract_y
_atom_site_fract_z
_atom_site_U_iso_or_equiv
_atom_site_adp_type
_atom_site_occupancy
_atom_site_symmetry_multiplicity
_atom_site_calc_flag
_atom_site_refinement_flags
_atom_site_disorder_assembly
_atom_site_disorder_group
Zn1 Zn 0.38341(6) 0.57017(11) 0.30854(8) 0.0451(4) Uani 1 1 d . B .
Zn2 Zn 0.11342(6) 0.09338(13) 0.36976(9) 0.0521(5) Uani 1 1 d . D .
Si1 Si 0.3626(2) 0.8036(3) 0.2921(3) 0.0743(14) Uani 1 1 d . B .
Si2 Si 0.33596(16) 0.6863(4) 0.4201(2) 0.0589(11) Uani 1 1 d . B .
Si3 Si 0.13175(17) 0.3276(4) 0.3647(3) 0.0663(12) Uani 1 1 d . D .
Si4 Si 0.17374(19) 0.2039(5) 0.4995(3) 0.0807(16) Uani 1 1 d . D .
Cl1 Cl 0.18697(17) -0.1984(5) 0.4838(3) 0.0985(18) Uani 1 1 d . D .
Cl2 Cl 0.0063(2) -0.3726(3) 0.4587(3) 0.0915(15) Uani 1 1 d . D .
Cl3 Cl 0.49626(18) 0.1092(3) 0.4483(3) 0.0815(13) Uani 1 1 d . B .
Cl4 Cl 0.31427(16) 0.2776(4) 0.3879(3) 0.0879(15) Uani 1 1 d . B .
N1 N 0.4620(4) 0.5402(8) 0.3159(6) 0.046(3) Uani 1 1 d . B .
N2 N 0.3739(5) 0.5027(9) 0.2013(7) 0.057(3) Uani 1 1 d D . .
N3 N 0.3596(4) 0.6962(8) 0.3385(6) 0.050(3) Uani 1 1 d . . .
N4 N 0.0352(4) 0.0563(9) 0.3387(6) 0.051(3) Uani 1 1 d . D .
N5 N 0.1221(4) 0.0289(8) 0.2663(6) 0.051(3) Uani 1 1 d D . .
N6 N 0.1404(4) 0.2152(9) 0.4112(7) 0.058(3) Uani 1 1 d . . .
O1 O 0.3706(4) 0.4592(8) 0.3702(6) 0.067(3) Uani 1 1 d . . .
O2 O 0.1279(4) -0.0187(9) 0.4379(6) 0.075(3) Uani 1 1 d . . .
C1 C 0.3997(5) 0.3824(10) 0.3852(7) 0.045(3) Uani 1 1 d . B .
C2 C 0.3799(6) 0.2876(14) 0.3972(8) 0.068(5) Uani 1 1 d . . .
C3 C 0.4084(5) 0.2076(10) 0.4175(8) 0.050(3) Uani 1 1 d . B .
H3 H 0.3932 0.1488 0.4277 0.060 Uiso 1 1 calc R . .
C4 C 0.4580(6) 0.2115(10) 0.4229(7) 0.054(4) Uani 1 1 d . . .
C5 C 0.4812(5) 0.3003(11) 0.4080(7) 0.050(3) Uani 1 1 d . B .
H5 H 0.5159 0.3027 0.4095 0.060 Uiso 1 1 calc R . .
C6 C 0.4523(5) 0.3844(9) 0.3911(7) 0.045(3) Uani 1 1 d . . .
C7 C 0.4799(5) 0.4814(11) 0.3845(8) 0.053(3) Uani 1 1 d . B .
H7A H 0.4771 0.5216 0.4282 0.063 Uiso 1 1 calc R . .
H7B H 0.5153 0.4670 0.3865 0.063 Uiso 1 1 calc R . .
C8 C 0.4673(5) 0.4876(11) 0.2457(8) 0.057(3) Uani 1 1 d DU . .
H8A H 0.4692 0.4175 0.2567 0.068 Uiso 0.50 1 calc PR A 1
H8B H 0.4992 0.5068 0.2321 0.068 Uiso 0.50 1 calc PR A 1
H8C H 0.4934 0.4391 0.2573 0.068 Uiso 0.50 1 d PR A 2
H8D H 0.4763 0.5340 0.2100 0.068 Uiso 0.50 1 d PR A 2
C9 C 0.4253(9) 0.504(2) 0.1759(12) 0.055(4) Uani 0.50 1 d PDU B 1
H9 H 0.4300 0.5708 0.1575 0.066 Uiso 0.50 1 calc PR B 1
C10 C 0.4236(12) 0.434(2) 0.1079(16) 0.057(4) Uani 0.50 1 d PDU B 1
H10A H 0.4554 0.4003 0.1093 0.068 Uiso 0.50 1 calc PR B 1
H10B H 0.4149 0.4694 0.0603 0.068 Uiso 0.50 1 calc PR B 1
C11 C 0.3815(11) 0.363(2) 0.1205(15) 0.057(4) Uani 0.50 1 d PDU B 1
H11A H 0.3953 0.2973 0.1315 0.069 Uiso 0.50 1 calc PR B 1
H11B H 0.3559 0.3593 0.0753 0.069 Uiso 0.50 1 calc PR B 1
C12 C 0.3578(12) 0.401(2) 0.1883(16) 0.058(5) Uani 0.50 1 d PDU B 1
H12A H 0.3213 0.3975 0.1763 0.070 Uiso 0.50 1 calc PR B 1
H12B H 0.3693 0.3617 0.2330 0.070 Uiso 0.50 1 calc PR B 1
C13 C 0.3387(10) 0.557(2) 0.1432(15) 0.070(7) Uani 0.50 1 d PDU B 1
H13A H 0.3355 0.5235 0.0950 0.084 Uiso 0.50 1 calc PR B 1
H13B H 0.3515 0.6231 0.1373 0.084 Uiso 0.50 1 calc PR B 1
C14 C 0.2865(11) 0.564(3) 0.167(2) 0.076(8) Uani 0.50 1 d PDU B 1
H14A H 0.2837 0.5128 0.2034 0.114 Uiso 0.50 1 calc PR B 1
H14B H 0.2605 0.5558 0.1239 0.114 Uiso 0.50 1 calc PR B 1
H14C H 0.2830 0.6270 0.1900 0.114 Uiso 0.50 1 calc PR B 1
C9' C 0.4206(8) 0.4354(18) 0.2118(11) 0.044(4) Uani 0.50 1 d PDU B 2
H9' H 0.4153 0.3782 0.2429 0.053 Uiso 0.50 1 calc PR B 2
C10' C 0.4257(11) 0.401(2) 0.1314(11) 0.046(4) Uani 0.50 1 d PDU B 2
H10C H 0.4152 0.3332 0.1229 0.055 Uiso 0.50 1 calc PR B 2
H10D H 0.4601 0.4083 0.1230 0.055 Uiso 0.50 1 calc PR B 2
C11' C 0.3897(11) 0.4720(17) 0.0801(12) 0.049(4) Uani 0.50 1 d PDU B 2
H11C H 0.4069 0.5033 0.0433 0.059 Uiso 0.50 1 calc PR B 2
H11D H 0.3606 0.4366 0.0535 0.059 Uiso 0.50 1 calc PR B 2
C12' C 0.3735(12) 0.5493(19) 0.1337(14) 0.050(4) Uani 0.50 1 d PDU B 2
H12C H 0.3968 0.6044 0.1400 0.059 Uiso 0.50 1 calc PR B 2
H12D H 0.3400 0.5738 0.1137 0.059 Uiso 0.50 1 calc PR B 2
C13' C 0.3337(10) 0.430(2) 0.206(2) 0.097(11) Uani 0.50 1 d PDU B 2
H13C H 0.3437 0.3899 0.2510 0.116 Uiso 0.50 1 calc PR B 2
H13D H 0.3304 0.3864 0.1626 0.116 Uiso 0.50 1 calc PR B 2
C14' C 0.2823(13) 0.477(4) 0.209(2) 0.101(11) Uani 0.50 1 d PDU B 2
H14D H 0.2801 0.4929 0.2603 0.151 Uiso 0.50 1 calc PR B 2
H14E H 0.2559 0.4321 0.1888 0.151 Uiso 0.50 1 calc PR B 2
H14F H 0.2788 0.5366 0.1792 0.151 Uiso 0.50 1 calc PR B 2
C15 C 0.4915(5) 0.6322(13) 0.3226(8) 0.064(4) Uani 1 1 d . . .
H15A H 0.4826 0.6691 0.3646 0.077 Uiso 1 1 calc R B .
H15B H 0.4800 0.6705 0.2773 0.077 Uiso 1 1 calc R . .
C16 C 0.5484(5) 0.6293(11) 0.3339(8) 0.057(4) Uani 1 1 d . B .
C17 C 0.5775(6) 0.6194(13) 0.4056(8) 0.066(4) Uani 1 1 d . . .
H17 H 0.5615 0.6150 0.4473 0.079 Uiso 1 1 calc R B .
C18 C 0.6287(7) 0.6161(19) 0.4164(10) 0.099(7) Uani 1 1 d . B .
H18 H 0.6474 0.6138 0.4651 0.119 Uiso 1 1 calc R . .
C19 C 0.6534(7) 0.6161(18) 0.3529(11) 0.098(7) Uani 1 1 d . . .
H19 H 0.6881 0.6077 0.3583 0.118 Uiso 1 1 calc R B .
C20 C 0.6245(7) 0.6289(17) 0.2844(10) 0.090(6) Uani 1 1 d . B .
H20 H 0.6401 0.6349 0.2424 0.108 Uiso 1 1 calc R . .
C21 C 0.5725(6) 0.6333(14) 0.2742(9) 0.072(5) Uani 1 1 d . . .
H21 H 0.5539 0.6392 0.2256 0.086 Uiso 1 1 calc R B .
C22 C 0.3966(9) 0.7971(12) 0.2134(11) 0.106(8) Uani 1 1 d . . .
H22A H 0.4226 0.7480 0.2238 0.160 Uiso 1 1 calc R B .
H22B H 0.4116 0.8601 0.2067 0.160 Uiso 1 1 calc R . .
H22C H 0.3737 0.7798 0.1681 0.160 Uiso 1 1 calc R . .
C23 C 0.3000(10) 0.848(2) 0.2502(18) 0.173(13) Uani 1 1 d . . .
H23A H 0.2879 0.8111 0.2049 0.259 Uiso 1 1 calc R B .
H23B H 0.3017 0.9164 0.2383 0.259 Uiso 1 1 calc R . .
H23C H 0.2774 0.8385 0.2855 0.259 Uiso 1 1 calc R . .
C24 C 0.3962(12) 0.9057(17) 0.3524(13) 0.164(14) Uani 1 1 d . . .
H24A H 0.3792 0.9183 0.3941 0.246 Uiso 1 1 calc R B .
H24B H 0.3960 0.9645 0.3225 0.246 Uiso 1 1 calc R . .
H24C H 0.4304 0.8863 0.3711 0.246 Uiso 1 1 calc R . .
C25 C 0.3155(9) 0.8059(17) 0.4584(13) 0.124(10) Uani 1 1 d . . .
H25A H 0.3447 0.8443 0.4788 0.186 Uiso 1 1 calc R B .
H25B H 0.2964 0.7923 0.4976 0.186 Uiso 1 1 calc R . .
H25C H 0.2950 0.8420 0.4185 0.186 Uiso 1 1 calc R . .
C26 C 0.2815(6) 0.6025(14) 0.4100(11) 0.084(5) Uani 1 1 d . . .
H26A H 0.2566 0.6231 0.3679 0.126 Uiso 1 1 calc R B .
H26B H 0.2673 0.6042 0.4553 0.126 Uiso 1 1 calc R . .
H26C H 0.2922 0.5366 0.4015 0.126 Uiso 1 1 calc R . .
C27 C 0.3853(8) 0.646(2) 0.4980(10) 0.141(12) Uani 1 1 d . . .
H27A H 0.3908 0.5762 0.4937 0.212 Uiso 1 1 calc R B .
H27B H 0.3748 0.6593 0.5454 0.212 Uiso 1 1 calc R . .
H27C H 0.4160 0.6806 0.4958 0.212 Uiso 1 1 calc R . .
C28 C 0.1001(5) -0.0938(11) 0.4403(8) 0.052(3) Uani 1 1 d . D .
C29 C 0.1217(6) -0.1875(13) 0.4630(8) 0.059(4) Uani 1 1 d . . .
C30 C 0.0944(6) -0.2720(13) 0.4693(8) 0.065(4) Uani 1 1 d . D .
H30 H 0.1112 -0.3300 0.4859 0.078 Uiso 1 1 calc R . .
C31 C 0.0425(6) -0.2718(12) 0.4512(8) 0.064(4) Uani 1 1 d . . .
C32 C 0.0189(5) -0.1829(10) 0.4266(8) 0.051(3) Uani 1 1 d . D .
H32 H -0.0160 -0.1810 0.4131 0.061 Uiso 1 1 calc R . .
C33 C 0.0471(5) -0.0951(10) 0.4218(7) 0.046(3) Uani 1 1 d . . .
C34 C 0.0193(6) -0.0009(11) 0.4016(8) 0.056(4) Uani 1 1 d . D .
H34A H 0.0235 0.0407 0.4462 0.067 Uiso 1 1 calc R . .
H34B H -0.0164 -0.0158 0.3877 0.067 Uiso 1 1 calc R . .
C36 C 0.0306(5) -0.0007(11) 0.2676(8) 0.055(3) Uani 1 1 d DU . .
H36A H -0.0026 0.0111 0.2380 0.066 Uiso 0.50 1 calc PR C 1
H36B H 0.0329 -0.0703 0.2800 0.066 Uiso 0.50 1 calc PR C 1
H36C H 0.0191 0.0421 0.2254 0.066 Uiso 0.50 1 d PR C 2
H36D H 0.0061 -0.0518 0.2687 0.066 Uiso 0.50 1 d PR C 2
C37 C 0.0703(9) 0.023(2) 0.2182(13) 0.055(4) Uani 0.50 1 d PDU D 1
H37 H 0.0623 0.0882 0.1950 0.066 Uiso 0.50 1 calc PR D 1
C38 C 0.0731(12) -0.051(2) 0.1547(16) 0.056(4) Uani 0.50 1 d PDU D 1
H38A H 0.0765 -0.0168 0.1085 0.067 Uiso 0.50 1 calc PR D 1
H38B H 0.0427 -0.0908 0.1451 0.067 Uiso 0.50 1 calc PR D 1
C39 C 0.1195(10) -0.117(2) 0.1809(14) 0.059(4) Uani 0.50 1 d PDU D 1
H39A H 0.1098 -0.1860 0.1830 0.071 Uiso 0.50 1 calc PR D 1
H39B H 0.1438 -0.1110 0.1473 0.071 Uiso 0.50 1 calc PR D 1
C40 C 0.1413(12) -0.078(2) 0.2604(14) 0.059(5) Uani 0.50 1 d PDU D 1
H40A H 0.1779 -0.0789 0.2684 0.070 Uiso 0.50 1 calc PR D 1
H40B H 0.1304 -0.1193 0.2986 0.070 Uiso 0.50 1 calc PR D 1
C41 C 0.1525(10) 0.086(2) 0.2231(17) 0.068(7) Uani 0.50 1 d PDU D 1
H41A H 0.1364 0.1499 0.2110 0.082 Uiso 0.50 1 calc PR D 1
H41B H 0.1537 0.0527 0.1759 0.082 Uiso 0.50 1 calc PR D 1
C42 C 0.2068(11) 0.104(3) 0.265(2) 0.073(8) Uani 0.50 1 d PDU D 1
H42A H 0.2064 0.1165 0.3174 0.110 Uiso 0.50 1 calc PR D 1
H42B H 0.2210 0.1594 0.2431 0.110 Uiso 0.50 1 calc PR D 1
H42C H 0.2268 0.0462 0.2603 0.110 Uiso 0.50 1 calc PR D 1
C37' C 0.0802(9) -0.044(2) 0.2574(14) 0.066(6) Uani 0.50 1 d PDU D 2
H37' H 0.0891 -0.0997 0.2916 0.080 Uiso 0.50 1 calc PR D 2
C38' C 0.0705(14) -0.079(2) 0.1742(14) 0.067(5) Uani 0.50 1 d PDU D 2
H38C H 0.0826 -0.1455 0.1702 0.081 Uiso 0.50 1 calc PR D 2
H38D H 0.0349 -0.0760 0.1529 0.081 Uiso 0.50 1 calc PR D 2
C39' C 0.1005(13) -0.006(2) 0.1342(15) 0.069(5) Uani 0.50 1 d PDU D 2
H39C H 0.0800 0.0206 0.0886 0.083 Uiso 0.50 1 calc PR D 2
H39D H 0.1304 -0.0362 0.1213 0.083 Uiso 0.50 1 calc PR D 2
C40' C 0.1146(15) 0.076(2) 0.1948(15) 0.070(6) Uani 0.50 1 d PDU D 2
H40C H 0.1451 0.1098 0.1874 0.084 Uiso 0.50 1 calc PR D 2
H40D H 0.0876 0.1242 0.1913 0.084 Uiso 0.50 1 calc PR D 2
C41' C 0.1679(10) -0.028(3) 0.291(2) 0.127(16) Uani 0.50 1 d PDU D 2
H41C H 0.1714 -0.0770 0.2531 0.152 Uiso 0.50 1 calc PR D 2
H41D H 0.1654 -0.0619 0.3376 0.152 Uiso 0.50 1 calc PR D 2
C42' C 0.2156(13) 0.039(4) 0.304(2) 0.130(16) Uani 0.50 1 d PDU D 2
H42D H 0.2285 0.0452 0.2579 0.194 Uiso 0.50 1 calc PR D 2
H42E H 0.2409 0.0104 0.3423 0.194 Uiso 0.50 1 calc PR D 2
H42F H 0.2068 0.1034 0.3204 0.194 Uiso 0.50 1 calc PR D 2
C43 C 0.0051(5) 0.1491(12) 0.3276(9) 0.063(4) Uani 1 1 d . . .
H43A H 0.0170 0.1872 0.2885 0.076 Uiso 1 1 calc R D .
H43B H 0.0127 0.1870 0.3740 0.076 Uiso 1 1 calc R . .
C44 C -0.0514(5) 0.1404(11) 0.3066(8) 0.053(4) Uani 1 1 d . D .
C45 C -0.0817(6) 0.1260(14) 0.3585(9) 0.070(5) Uani 1 1 d . . .
H45 H -0.0669 0.1202 0.4091 0.084 Uiso 1 1 calc R D .
C46 C -0.1340(6) 0.1194(15) 0.3390(10) 0.080(5) Uani 1 1 d . D .
H46 H -0.1535 0.1114 0.3764 0.095 Uiso 1 1 calc R . .
C47 C -0.1563(6) 0.1247(17) 0.2662(10) 0.089(6) Uani 1 1 d . . .
H47 H -0.1909 0.1156 0.2525 0.106 Uiso 1 1 calc R D .
C48 C -0.1268(7) 0.1443(17) 0.2109(9) 0.090(6) Uani 1 1 d . D .
H48 H -0.1419 0.1549 0.1609 0.108 Uiso 1 1 calc R . .
C49 C -0.0750(6) 0.1476(12) 0.2315(8) 0.058(4) Uani 1 1 d . . .
H49 H -0.0554 0.1548 0.1941 0.070 Uiso 1 1 calc R D .
C50 C 0.0904(7) 0.3230(13) 0.2694(11) 0.095(6) Uani 1 1 d . . .
H50A H 0.1052 0.2797 0.2370 0.142 Uiso 1 1 calc R D .
H50B H 0.0873 0.3880 0.2479 0.142 Uiso 1 1 calc R . .
H50C H 0.0577 0.2989 0.2744 0.142 Uiso 1 1 calc R . .
C51 C 0.1908(7) 0.3746(16) 0.3450(16) 0.137(11) Uani 1 1 d . . .
H51A H 0.2112 0.3973 0.3911 0.206 Uiso 1 1 calc R D .
H51B H 0.1844 0.4285 0.3100 0.206 Uiso 1 1 calc R . .
H51C H 0.2083 0.3231 0.3235 0.206 Uiso 1 1 calc R . .
C52 C 0.0967(11) 0.4165(19) 0.4152(15) 0.155(12) Uani 1 1 d . . .
H52A H 0.0675 0.3845 0.4281 0.232 Uiso 1 1 calc R D .
H52B H 0.0862 0.4719 0.3830 0.232 Uiso 1 1 calc R . .
H52C H 0.1181 0.4387 0.4605 0.232 Uiso 1 1 calc R . .
C53 C 0.2252(6) 0.1103(18) 0.5043(11) 0.107(8) Uani 1 1 d . . .
H53A H 0.2259 0.0696 0.5482 0.161 Uiso 1 1 calc R D .
H53B H 0.2571 0.1434 0.5075 0.161 Uiso 1 1 calc R . .
H53C H 0.2192 0.0699 0.4598 0.161 Uiso 1 1 calc R . .
C54 C 0.2048(10) 0.324(2) 0.5409(15) 0.180(15) Uani 1 1 d . . .
H54A H 0.1893 0.3794 0.5120 0.270 Uiso 1 1 calc R D .
H54B H 0.2401 0.3229 0.5387 0.270 Uiso 1 1 calc R . .
H54C H 0.2004 0.3310 0.5925 0.270 Uiso 1 1 calc R . .
C55 C 0.1306(9) 0.163(2) 0.5654(12) 0.141(11) Uani 1 1 d . . .
H55A H 0.1128 0.2187 0.5803 0.211 Uiso 1 1 calc R D .
H55B H 0.1501 0.1327 0.6094 0.211 Uiso 1 1 calc R . .
H55C H 0.1067 0.1157 0.5401 0.211 Uiso 1 1 calc R . .

loop_
_atom_site_aniso_label
_atom_site_aniso_U_11
_atom_site_aniso_U_22
_atom_site_aniso_U_33
_atom_site_aniso_U_23
_atom_site_aniso_U_13
_atom_site_aniso_U_12
Zn1 0.0529(9) 0.0398(8) 0.0430(8) 0.0076(7) 0.0094(7) 0.0065(7)
Zn2 0.0495(10) 0.0552(11) 0.0502(9) 0.0031(8) 0.0050(7) -0.0094(8)
Si1 0.109(4) 0.043(2) 0.076(3) 0.003(2) 0.029(3) 0.005(3)
Si2 0.054(2) 0.073(3) 0.050(2) -0.019(2) 0.0098(19) -0.012(2)
Si3 0.050(2) 0.056(3) 0.091(3) -0.018(2) 0.009(2) 0.004(2)
Si4 0.065(3) 0.119(5) 0.055(3) -0.013(3) 0.002(2) -0.017(3)
Cl1 0.057(3) 0.138(5) 0.099(4) 0.034(3) 0.011(2) 0.028(3)
Cl2 0.105(4) 0.054(3) 0.109(4) 0.008(2) 0.001(3) -0.008(3)
Cl3 0.092(3) 0.054(2) 0.098(3) 0.010(2) 0.015(3) 0.028(2)
Cl4 0.055(2) 0.091(3) 0.122(4) 0.033(3) 0.027(2) 0.002(2)
N1 0.042(6) 0.055(7) 0.043(6) 0.004(5) 0.011(5) -0.004(5)
N2 0.056(8) 0.048(7) 0.065(8) -0.006(6) 0.007(6) -0.002(6)
N3 0.063(7) 0.032(6) 0.058(7) -0.006(5) 0.017(6) -0.001(5)
N4 0.052(7) 0.055(7) 0.045(6) 0.003(5) 0.002(5) -0.004(6)
N5 0.059(7) 0.036(6) 0.056(7) 0.002(5) 0.008(6) 0.001(5)
N6 0.054(7) 0.053(7) 0.060(8) -0.007(6) -0.005(6) 0.010(6)
O1 0.056(6) 0.061(7) 0.090(8) 0.034(6) 0.033(6) 0.021(5)
O2 0.053(6) 0.084(8) 0.080(8) 0.040(6) -0.010(5) -0.024(6)
C1 0.051(8) 0.046(8) 0.042(7) 0.015(6) 0.013(6) 0.003(6)
C2 0.050(9) 0.105(14) 0.052(9) 0.023(9) 0.016(7) 0.005(9)
C3 0.058(9) 0.039(8) 0.053(8) 0.008(6) 0.012(7) 0.011(7)
C4 0.081(11) 0.041(8) 0.042(8) 0.013(6) 0.017(7) 0.018(7)
C5 0.050(8) 0.064(9) 0.036(7) 0.004(6) 0.005(6) 0.013(7)
C6 0.054(8) 0.038(7) 0.041(7) 0.016(6) 0.006(6) 0.010(6)
C7 0.054(9) 0.051(9) 0.052(8) 0.009(7) 0.006(7) 0.009(7)
C8 0.063(8) 0.056(7) 0.055(7) 0.003(6) 0.021(6) 0.007(6)
C9 0.064(8) 0.052(8) 0.055(7) -0.002(6) 0.024(6) 0.007(7)
C10 0.067(9) 0.052(8) 0.056(8) -0.005(7) 0.022(7) 0.008(7)
C11 0.069(9) 0.050(8) 0.058(9) -0.008(7) 0.022(8) 0.006(8)
C12 0.069(10) 0.049(9) 0.059(10) -0.008(8) 0.021(9) 0.005(9)
C13 0.081(18) 0.041(14) 0.082(18) -0.007(13) 0.000(15) 0.015(14)
C14 0.083(18) 0.052(14) 0.085(18) -0.007(14) -0.006(15) 0.013(14)
C9' 0.060(10) 0.040(9) 0.036(9) -0.005(8) 0.020(8) 0.006(8)
C10' 0.064(10) 0.042(8) 0.037(8) -0.004(7) 0.021(7) 0.004(8)
C11' 0.066(10) 0.044(9) 0.040(8) -0.004(7) 0.017(7) 0.003(8)
C12' 0.067(11) 0.043(9) 0.040(9) -0.003(8) 0.015(8) 0.001(9)
C13' 0.074(19) 0.16(3) 0.065(17) 0.00(2) 0.041(15) 0.01(2)
C14' 0.075(19) 0.16(3) 0.073(18) 0.00(2) 0.039(15) 0.01(2)
C15 0.052(9) 0.093(13) 0.048(8) 0.008(8) 0.013(7) 0.006(9)
C16 0.054(9) 0.063(10) 0.052(8) 0.022(7) 0.005(7) 0.003(7)
C17 0.073(11) 0.080(12) 0.046(8) 0.001(8) 0.012(8) -0.011(9)
C18 0.058(11) 0.18(2) 0.056(11) 0.013(13) -0.006(8) 0.005(13)
C19 0.061(11) 0.15(2) 0.084(14) 0.014(14) 0.003(10) -0.022(12)
C20 0.083(13) 0.134(19) 0.059(11) 0.003(11) 0.025(10) -0.030(13)
C21 0.064(11) 0.099(14) 0.054(9) 0.006(9) 0.016(8) -0.032(10)
C22 0.20(2) 0.033(9) 0.102(15) 0.024(9) 0.072(16) 0.032(12)
C23 0.16(3) 0.15(3) 0.21(3) 0.06(3) 0.01(2) 0.04(2)
C24 0.31(4) 0.088(17) 0.107(18) -0.016(14) 0.06(2) -0.11(2)
C25 0.14(2) 0.111(18) 0.14(2) -0.066(16) 0.101(17) -0.041(16)
C26 0.075(12) 0.077(13) 0.103(14) -0.015(11) 0.027(10) -0.015(10)
C27 0.116(18) 0.26(4) 0.039(10) -0.016(16) -0.001(10) 0.02(2)
C28 0.049(8) 0.053(9) 0.050(8) 0.014(7) 0.000(6) 0.005(7)
C29 0.050(9) 0.070(11) 0.056(9) -0.002(8) 0.001(7) 0.004(8)
C30 0.074(11) 0.078(12) 0.039(8) 0.007(8) -0.002(7) 0.020(9)
C31 0.078(11) 0.063(10) 0.051(9) -0.005(8) 0.013(8) -0.008(9)
C32 0.049(8) 0.050(8) 0.052(8) 0.002(7) 0.003(6) -0.003(7)
C33 0.044(7) 0.050(8) 0.043(7) 0.013(6) 0.008(6) -0.013(6)
C34 0.059(9) 0.056(9) 0.051(8) 0.011(7) 0.007(7) 0.003(7)
C36 0.062(8) 0.046(7) 0.052(7) 0.000(6) -0.004(6) -0.006(6)
C37 0.064(8) 0.044(7) 0.052(7) -0.001(6) -0.002(6) -0.002(6)
C38 0.067(9) 0.042(8) 0.055(8) -0.003(7) -0.001(7) -0.002(7)
C39 0.071(9) 0.042(8) 0.059(9) -0.005(7) -0.002(8) 0.000(8)
C40 0.071(10) 0.038(9) 0.061(10) -0.003(8) -0.005(9) 0.002(9)
C41 0.074(17) 0.054(15) 0.082(19) 0.012(14) 0.033(15) -0.002(14)
C42 0.078(17) 0.058(15) 0.089(19) 0.008(14) 0.028(15) -0.003(14)
C37' 0.099(14) 0.058(12) 0.043(10) -0.016(9) 0.017(10) 0.000(11)
C38' 0.100(14) 0.061(11) 0.043(10) -0.015(9) 0.017(9) 0.001(11)
C39' 0.099(14) 0.065(11) 0.045(10) -0.014(9) 0.017(9) 0.002(11)
C40' 0.099(14) 0.067(12) 0.046(10) -0.012(9) 0.018(10) 0.002(11)
C41' 0.057(17) 0.24(5) 0.08(2) -0.08(3) 0.007(16) 0.02(2)
C42' 0.057(17) 0.24(5) 0.09(2) -0.08(3) 0.009(16) 0.02(2)
C43 0.061(10) 0.063(10) 0.060(9) 0.014(8) -0.001(7) -0.018(8)
C44 0.041(8) 0.053(9) 0.061(9) 0.015(7) -0.002(6) 0.002(6)
C45 0.061(10) 0.094(13) 0.055(9) 0.024(9) 0.010(8) 0.011(9)
C46 0.057(10) 0.106(15) 0.083(12) 0.014(11) 0.030(9) 0.010(10)
C47 0.054(10) 0.143(19) 0.062(11) 0.032(12) -0.009(8) -0.010(11)
C48 0.068(12) 0.15(2) 0.047(10) 0.000(11) -0.003(8) 0.016(12)
C49 0.055(9) 0.064(10) 0.056(9) 0.014(7) 0.013(7) 0.003(8)
C50 0.107(16) 0.051(10) 0.119(16) 0.035(11) 0.002(12) -0.002(10)
C51 0.068(13) 0.084(16) 0.25(3) 0.068(19) 0.009(16) -0.009(12)
C52 0.19(3) 0.12(2) 0.16(2) -0.050(19) 0.05(2) 0.06(2)
C53 0.055(11) 0.16(2) 0.092(14) 0.019(15) -0.017(10) -0.006(13)
C54 0.14(2) 0.25(4) 0.15(2) -0.13(3) 0.004(18) -0.09(2)
C55 0.110(18) 0.22(3) 0.092(16) 0.011(19) 0.028(14) -0.05(2)

loop_
_atom_type_symbol
_atom_type_description
_atom_type_scat_dispersion_real
_atom_type_scat_dispersion_imag
_atom_type_scat_source
C C 0.0033 0.0016 'International Tables Vol C Tables 4.2.6.8 and 6.1.1.4'
H H 0.0000 0.0000 'International Tables Vol C Tables 4.2.6.8 and 6.1.1.4'
N N 0.0061 0.0033 'International Tables Vol C Tables 4.2.6.8 and 6.1.1.4'
O O 0.0106 0.0060 'International Tables Vol C Tables 4.2.6.8 and 6.1.1.4'
Si Si 0.0817 0.0704 'International Tables Vol C Tables 4.2.6.8 and 6.1.1.4'
Cl Cl 0.1484 0.1585 'International Tables Vol C Tables 4.2.6.8 and 6.1.1.4'
Zn Zn 0.2839 1.4301 'International Tables Vol C Tables 4.2.6.8 and 6.1.1.4'

loop_
_geom_angle_atom_site_label_1
_geom_angle_atom_site_label_2
_geom_angle_atom_site_label_3
_geom_angle
O1 Zn1 N3 115.2(5)
O1 Zn1 N2 100.4(5)
N3 Zn1 N2 130.2(5)
O1 Zn1 N1 95.3(4)
N3 Zn1 N1 121.6(5)
N2 Zn1 N1 86.1(4)
N6 Zn2 O2 114.3(5)
N6 Zn2 N5 127.7(5)
O2 Zn2 N5 101.0(5)
N6 Zn2 N4 126.6(5)
O2 Zn2 N4 93.4(4)
N5 Zn2 N4 86.0(4)
N3 Si1 C22 114.7(7)
N3 Si1 C23 111.4(11)
C22 Si1 C23 104.6(13)
N3 Si1 C24 114.2(9)
C22 Si1 C24 103.0(11)
C23 Si1 C24 108.2(15)
N3 Si2 C27 110.5(8)
N3 Si2 C26 112.1(7)
C27 Si2 C26 110.4(12)
N3 Si2 C25 115.2(8)
C27 Si2 C25 101.4(12)
C26 Si2 C25 106.7(9)
N6 Si3 C51 110.8(8)
N6 Si3 C52 111.8(10)
C51 Si3 C52 114.1(13)
N6 Si3 C50 114.8(7)
C51 Si3 C50 103.6(11)
C52 Si3 C50 101.3(11)
N6 Si4 C53 111.9(8)
N6 Si4 C55 109.5(9)
C53 Si4 C55 107.8(12)
N6 Si4 C54 114.1(11)
C53 Si4 C54 106.8(11)
C55 Si4 C54 106.4(12)
C15 N1 C7 107.3(11)
C15 N1 C8 110.3(10)
C7 N1 C8 112.7(11)
C15 N1 Zn1 111.1(9)
C7 N1 Zn1 109.1(8)
C8 N1 Zn1 106.4(8)
C12' N2 C12 109.9(18)
C12' N2 C13' 118(2)
C12 N2 C13' 34.4(14)
C12' N2 C13 40.5(15)
C12 N2 C13 103(2)
C13' N2 C13 89(2)
C12' N2 C9 66.2(16)
C12 N2 C9 102.9(17)
C13' N2 C9 137.3(18)
C13 N2 C9 106.6(17)
C12' N2 C9' 105.2(16)
C12 N2 C9' 70.8(16)
C13' N2 C9' 100.8(17)
C13 N2 C9' 142.5(17)
C9 N2 C9' 44.1(13)
C12' N2 Zn1 126.3(12)
C12 N2 Zn1 123.0(13)
C13' N2 Zn1 102.0(15)
C13 N2 Zn1 112.8(14)
C9 N2 Zn1 107.3(10)
C9' N2 Zn1 100.4(9)
Si1 N3 Si2 123.5(7)
Si1 N3 Zn1 125.2(6)
Si2 N3 Zn1 111.3(6)
C36 N4 C43 111.4(11)
C36 N4 C34 113.1(11)
C43 N4 C34 108.4(11)
C36 N4 Zn2 106.0(8)
C43 N4 Zn2 108.8(8)
C34 N4 Zn2 109.0(8)
C40' N5 C41 43.7(17)
C40' N5 C41' 120(2)
C41 N5 C41' 85(2)
C40' N5 C37' 102.5(19)
C41 N5 C37' 142.1(18)
C41' N5 C37' 106(2)
C40' N5 C37 62.2(18)
C41 N5 C37 105.9(16)
C41' N5 C37 143(2)
C37' N5 C37 45.3(14)
C40' N5 C40 110.9(17)
C41 N5 C40 104(2)
C41' N5 C40 41.6(17)
C37' N5 C40 68.2(16)
C37 N5 C40 101.6(16)
C40' N5 Zn2 126.4(13)
C41 N5 Zn2 114.2(15)
C41' N5 Zn2 99.8(16)
C37' N5 Zn2 99.7(10)
C37 N5 Zn2 106.9(10)
C40 N5 Zn2 122.6(12)
Si4 N6 Si3 122.5(8)
Si4 N6 Zn2 113.1(7)
Si3 N6 Zn2 124.4(6)
C1 O1 Zn1 125.4(8)
C28 O2 Zn2 126.4(9)
O1 C1 C6 124.3(12)
O1 C1 C2 121.7(13)
C6 C1 C2 114.0(12)
C3 C2 C1 124.0(14)
C3 C2 Cl4 118.9(14)
C1 C2 Cl4 117.0(12)
C4 C3 C2 120.7(14)
C4 C3 H3 119.7
C2 C3 H3 119.7
C3 C4 C5 119.9(13)
C3 C4 Cl3 122.2(12)
C5 C4 Cl3 117.9(12)
C6 C5 C4 119.6(13)
C6 C5 H5 120.2
C4 C5 H5 120.2
C5 C6 C1 121.6(13)
C5 C6 C7 117.6(12)
C1 C6 C7 120.6(11)
N1 C7 C6 116.1(11)
N1 C7 H7A 108.3
C6 C7 H7A 108.3
N1 C7 H7B 108.3
C6 C7 H7B 108.3
H7A C7 H7B 107.4
N1 C8 C9' 112.3(12)
N1 C8 C9 117.2(13)
C9' C8 C9 44.6(14)
N1 C8 H8A 108.0
C9' C8 H8A 68.0
C9 C8 H8A 108.0
N1 C8 H8B 108.0
C9' C8 H8B 138.8
C9 C8 H8B 108.0
H8A C8 H8B 107.3
N1 C8 H8C 108.9
C9' C8 H8C 107.5
C9 C8 H8C 132.6
H8A C8 H8C 43.5
H8B C8 H8C 65.7
N1 C8 H8D 109.2
C9' C8 H8D 109.6
C9 C8 H8D 66.4
H8A C8 H8D 140.1
H8B C8 H8D 46.7
H8C C8 H8D 109.3
N2 C9 C10 109.1(19)
N2 C9 C8 109.0(16)
C10 C9 C8 118(2)
N2 C9 H8D 135.3
C10 C9 H8D 113.5
C8 C9 H8D 37.1
N2 C9 H9 106.7
C10 C9 H9 106.7
C8 C9 H9 106.7
H8D C9 H9 73.5
C9 C10 C11 101(2)
C9 C10 H10A 111.6
C11 C10 H10A 111.6
C9 C10 H10B 111.6
C11 C10 H10B 111.6
H10A C10 H10B 109.4
C10 C11 C12 109(2)
C10 C11 H11A 110.0
C12 C11 H11A 110.0
C10 C11 H11B 110.0
C12 C11 H11B 110.0
H11A C11 H11B 108.4
N2 C12 C11 107(2)
N2 C12 H12A 110.4
C11 C12 H12A 110.4
N2 C12 H12B 110.4
C11 C12 H12B 110.4
H12A C12 H12B 108.6
N2 C13 C14 109(2)
N2 C13 H13A 109.8
C14 C13 H13A 109.8
N2 C13 H13B 109.8
C14 C13 H13B 109.8
H13A C13 H13B 108.2
C8 C9' N2 112.6(16)
C8 C9' C10' 108.6(18)
N2 C9' C10' 105.5(17)
C8 C9' H9' 110.0
N2 C9' H9' 110.0
C10' C9' H9' 110.0
C9' C10' C11' 102.9(18)
C9' C10' H10C 111.2
C11' C10' H10C 111.2
C9' C10' H10D 111.2
C11' C10' H10D 111.2
H10C C10' H10D 109.1
C12' C11' C10' 105.4(19)
C12' C11' H11C 110.7
C10' C11' H11C 110.7
C12' C11' H11D 110.7
C10' C11' H11D 110.7
H11C C11' H11D 108.8
N2 C12' C11' 106(2)
N2 C12' H12C 110.4
C11' C12' H12C 110.4
N2 C12' H12D 110.4
C11' C12' H12D 110.4
H12C C12' H12D 108.6
N2 C13' C14' 113(3)
N2 C13' H13C 108.9
C14' C13' H13C 108.9
N2 C13' H13D 108.9
C14' C13' H13D 108.9
H13C C13' H13D 107.7
C13' C14' H14D 109.5
C13' C14' H14E 109.5
H14D C14' H14E 109.5
C13' C14' H14F 109.5
H14D C14' H14F 109.5
H14E C14' H14F 109.5
N1 C15 C16 120.6(14)
N1 C15 H15A 107.2
C16 C15 H15A 107.2
N1 C15 H15B 107.2
C16 C15 H15B 107.2
H15A C15 H15B 106.8
C21 C16 C17 117.9(15)
C21 C16 C15 120.8(13)
C17 C16 C15 121.3(13)
C18 C17 C16 121.8(15)
C18 C17 H17 119.1
C16 C17 H17 119.1
C17 C18 C19 119.5(16)
C17 C18 H18 120.2
C19 C18 H18 120.2
C20 C19 C18 117.2(18)
C20 C19 H19 121.4
C18 C19 H19 121.4
C19 C20 C21 122.5(17)
C19 C20 H20 118.8
C21 C20 H20 118.8
C16 C21 C20 120.8(16)
C16 C21 H21 119.6
C20 C21 H21 119.6
Si1 C22 H22A 109.5
Si1 C22 H22B 109.5
H22A C22 H22B 109.5
Si1 C22 H22C 109.5
H22A C22 H22C 109.5
H22B C22 H22C 109.5
Si1 C23 H23A 109.5
Si1 C23 H23B 109.5
H23A C23 H23B 109.5
Si1 C23 H23C 109.5
H23A C23 H23C 109.5
H23B C23 H23C 109.5
Si1 C24 H24A 109.5
Si1 C24 H24B 109.5
H24A C24 H24B 109.5
Si1 C24 H24C 109.5
H24A C24 H24C 109.5
H24B C24 H24C 109.5
Si2 C25 H25A 109.5
Si2 C25 H25B 109.5
H25A C25 H25B 109.5
Si2 C25 H25C 109.5
H25A C25 H25C 109.5
H25B C25 H25C 109.5
Si2 C26 H26A 109.5
Si2 C26 H26B 109.5
H26A C26 H26B 109.5
Si2 C26 H26C 109.5
H26A C26 H26C 109.5
H26B C26 H26C 109.5
Si2 C27 H27A 109.5
Si2 C27 H27B 109.5
H27A C27 H27B 109.5
Si2 C27 H27C 109.5
H27A C27 H27C 109.5
H27B C27 H27C 109.5
O2 C28 C33 125.6(13)
O2 C28 C29 120.6(13)
C33 C28 C29 113.7(13)
C30 C29 C28 124.5(14)
C30 C29 Cl1 116.5(13)
C28 C29 Cl1 119.0(12)
C29 C30 C31 120.9(15)
C29 C30 H30 119.6
C31 C30 H30 119.6
C30 C31 C32 117.5(15)
C30 C31 Cl2 123.5(14)
C32 C31 Cl2 119.0(13)
C31 C32 C33 121.5(13)
C31 C32 H32 119.3
C33 C32 H32 119.3
C28 C33 C32 121.8(13)
C28 C33 C34 119.4(12)
C32 C33 C34 118.6(12)
C33 C34 N4 115.3(12)
C33 C34 H34A 108.4
N4 C34 H34A 108.4
C33 C34 H34B 108.4
N4 C34 H34B 108.4
H34A C34 H34B 107.5
N4 C36 C37' 111.6(13)
N4 C36 C37 115.3(13)
C37' C36 C37 44.5(16)
N4 C36 H36A 108.5
C37' C36 H36A 138.9
C37 C36 H36A 108.4
N4 C36 H36B 108.4
C37' C36 H36B 68.2
C37 C36 H36B 108.5
H36A C36 H36B 107.5
N4 C36 H36C 109.5
C37' C36 H36C 107.9
C37 C36 H36C 65.0
H36A C36 H36C 48.0
H36B C36 H36C 140.1
N4 C36 H36D 108.2
C37' C36 H36D 110.6
C37 C36 H36D 135.5
H36A C36 H36D 63.8
H36B C36 H36D 46.1
H36C C36 H36D 109.0
N5 C37 C38 107.3(19)
N5 C37 C36 110.3(16)
C38 C37 C36 115(2)
N5 C37 H36C 138.5
C38 C37 H36C 111.0
C36 C37 H36C 37.5
N5 C37 H37 108.1
C38 C37 H37 108.1
C36 C37 H37 108.1
H36C C37 H37 74.7
C37 C38 C39 107(2)
C37 C38 H38A 110.2
C39 C38 H38A 110.2
C37 C38 H38B 110.2
C39 C38 H38B 110.2
H38A C38 H38B 108.5
C40 C39 C38 104(2)
C40 C39 H39A 111.0
C38 C39 H39A 111.0
C40 C39 H39B 111.0
C38 C39 H39B 111.0
H39A C39 H39B 109.0
C39 C40 N5 108(2)
C39 C40 H40A 110.1
N5 C40 H40A 110.1
C39 C40 H40B 110.1
N5 C40 H40B 110.1
H40A C40 H40B 108.4
N5 C41 C42 113(2)
N5 C41 H41A 108.9
C42 C41 H41A 108.9
N5 C41 H41B 108.9
C42 C41 H41B 108.9
H41A C41 H41B 107.7
N5 C37' C36 114(2)
N5 C37' C38' 108(2)
C36 C37' C38' 104(2)
N5 C37' H37' 110.5
C36 C37' H37' 110.5
C38' C37' H37' 110.5
C39' C38' C37' 104(2)
C39' C38' H38C 110.9
C37' C38' H38C 110.9
C39' C38' H38D 110.9
C37' C38' H38D 110.9
H38C C38' H38D 109.0
C38' C39' C40' 102(2)
C38' C39' H39C 111.3
C40' C39' H39C 111.3
C38' C39' H39D 111.3
C40' C39' H39D 111.3
H39C C39' H39D 109.2
N5 C40' C39' 107(2)
N5 C40' H40C 110.3
C39' C40' H40C 110.3
N5 C40' H40D 110.3
C39' C40' H40D 110.3
H40C C40' H40D 108.6
N5 C41' C42' 112(3)
N5 C41' H41C 109.2
C42' C41' H41C 109.2
N5 C41' H41D 109.2
C42' C41' H41D 109.2
H41C C41' H41D 107.9
C41' C42' H42D 109.5
C41' C42' H42E 109.5
H42D C42' H42E 109.5
C41' C42' H42F 109.5
H42D C42' H42F 109.5
H42E C42' H42F 109.5
N4 C43 C44 117.9(12)
N4 C43 H43A 107.8
C44 C43 H43A 107.8
N4 C43 H43B 107.8
C44 C43 H43B 107.8
H43A C43 H43B 107.2
C45 C44 C49 116.8(13)
C45 C44 C43 122.8(14)
C49 C44 C43 120.4(13)
C44 C45 C46 122.7(15)
C44 C45 H45 118.7
C46 C45 H45 118.7
C47 C46 C45 120.1(16)
C47 C46 H46 120.0
C45 C46 H46 120.0
C46 C47 C48 119.2(16)
C46 C47 H47 120.4
C48 C47 H47 120.4
C49 C48 C47 119.3(15)
C49 C48 H48 120.3
C47 C48 H48 120.3
C48 C49 C44 121.7(14)
C48 C49 H49 119.2
C44 C49 H49 119.2
Si3 C50 H50A 109.5
Si3 C50 H50B 109.5
H50A C50 H50B 109.5
Si3 C50 H50C 109.5
H50A C50 H50C 109.5
H50B C50 H50C 109.5
Si3 C51 H51A 109.5
Si3 C51 H51B 109.5
H51A C51 H51B 109.5
Si3 C51 H51C 109.5
H51A C51 H51C 109.5
H51B C51 H51C 109.5
Si3 C52 H52A 109.5
Si3 C52 H52B 109.5
H52A C52 H52B 109.5
Si3 C52 H52C 109.5
H52A C52 H52C 109.5
H52B C52 H52C 109.5
Si4 C53 H53A 109.5
Si4 C53 H53B 109.5
H53A C53 H53B 109.5
Si4 C53 H53C 109.5
H53A C53 H53C 109.5
H53B C53 H53C 109.5
Si4 C54 H54A 109.5
Si4 C54 H54B 109.5
H54A C54 H54B 109.5
Si4 C54 H54C 109.5
H54A C54 H54C 109.5
H54B C54 H54C 109.5
Si4 C55 H55A 109.5
Si4 C55 H55B 109.5
H55A C55 H55B 109.5
Si4 C55 H55C 109.5
H55A C55 H55C 109.5
H55B C55 H55C 109.5

loop_
_geom_bond_atom_site_label_1
_geom_bond_atom_site_label_2
_geom_bond_distance
Zn1 O1 1.934(10)
Zn1 N3 1.935(11)
Zn1 N2 2.108(12)
Zn1 N1 2.138(11)
Zn2 N6 1.902(12)
Zn2 O2 1.947(10)
Zn2 N5 2.105(11)
Zn2 N4 2.142(11)
Si1 N3 1.687(12)
Si1 C22 1.819(18)
Si1 C23 1.82(3)
Si1 C24 1.89(2)
Si2 N3 1.703(12)
Si2 C27 1.84(2)
Si2 C26 1.838(17)
Si2 C25 1.88(2)
Si3 N6 1.734(13)
Si3 C51 1.81(2)
Si3 C52 1.86(2)
Si3 C50 1.872(19)
Si4 N6 1.687(12)
Si4 C53 1.87(2)
Si4 C55 1.89(2)
Si4 C54 1.92(2)
Cl1 C29 1.738(15)
Cl2 C31 1.698(17)
Cl3 C4 1.740(14)
Cl4 C2 1.752(15)
N1 C15 1.472(19)
N1 C7 1.475(16)
N1 C8 1.477(16)
N2 C12' 1.37(3)
N2 C12 1.45(3)
N2 C13' 1.479(19)
N2 C13 1.480(17)
N2 C9 1.53(3)
N2 C9' 1.54(3)
N4 C36 1.479(17)
N4 C43 1.491(19)
N4 C34 1.495(17)
N5 C40' 1.42(3)
N5 C41 1.452(17)
N5 C41' 1.455(19)
N5 C37' 1.48(3)
N5 C37 1.51(3)
N5 C40 1.55(3)
O1 C1 1.303(16)
O2 C28 1.269(17)
C1 C6 1.401(18)
C1 C2 1.42(2)
C2 C3 1.34(2)
C3 C4 1.32(2)
C3 H3 0.9300
C4 C5 1.41(2)
C5 C6 1.384(18)
C5 H5 0.9300
C6 C7 1.526(19)
C7 H7A 0.9700
C7 H7B 0.9700
C8 C9' 1.479(17)
C8 C9 1.549(17)
C8 H8A 0.9700
C8 H8B 0.9700
C8 H8C 0.9593
C8 H8D 0.9607
C9 C10 1.538(18)
C9 H9 0.9800
C10 C11 1.539(19)
C10 H10A 0.9700
C10 H10B 0.9700
C11 C12 1.560(18)
C11 H11A 0.9700
C11 H11B 0.9700
C12 H12A 0.9700
C12 H12B 0.9700
C13 C14 1.545(19)
C13 H13A 0.9700
C13 H13B 0.9700
C14 H14A 0.9600
C14 H14B 0.9600
C14 H14C 0.9600
C9' C10' 1.546(17)
C9' H9' 0.9800
C10' C11' 1.547(18)
C10' H10C 0.9700
C10' H10D 0.9700
C11' C12' 1.537(18)
C11' H11C 0.9700
C11' H11D 0.9700
C12' H12C 0.9700
C12' H12D 0.9700
C13' C14' 1.537(19)
C13' H13C 0.9700
C13' H13D 0.9700
C14' H14D 0.9600
C14' H14E 0.9600
C14' H14F 0.9600
C15 C16 1.509(19)
C15 H15A 0.9700
C15 H15B 0.9700
C16 C21 1.351(19)
C16 C17 1.391(19)
C17 C18 1.36(2)
C17 H17 0.9300
C18 C19 1.42(2)
C18 H18 0.9300
C19 C20 1.35(2)
C19 H19 0.9300
C20 C21 1.38(2)
C20 H20 0.9300
C21 H21 0.9300
C22 H22A 0.9600
C22 H22B 0.9600
C22 H22C 0.9600
C23 H23A 0.9600
C23 H23B 0.9600
C23 H23C 0.9600
C24 H24A 0.9600
C24 H24B 0.9600
C24 H24C 0.9600
C25 H25A 0.9600
C25 H25B 0.9600
C25 H25C 0.9600
C26 H26A 0.9600
C26 H26B 0.9600
C26 H26C 0.9600
C27 H27A 0.9600
C27 H27B 0.9600
C27 H27C 0.9600
C28 C33 1.406(18)
C28 C29 1.43(2)
C29 C30 1.38(2)
C30 C31 1.38(2)
C30 H30 0.9300
C31 C32 1.40(2)
C32 C33 1.423(18)
C32 H32 0.9300
C33 C34 1.494(19)
C34 H34A 0.9700
C34 H34B 0.9700
C36 C37' 1.499(18)
C36 C37 1.540(17)
C36 H36A 0.9700
C36 H36B 0.9700
C36 H36C 0.9609
C36 H36D 0.9599
C37 C38 1.535(18)
C37 H37 0.9800
C38 C39 1.544(19)
C38 H38A 0.9700
C38 H38B 0.9700
C39 C40 1.539(18)
C39 H39A 0.9700
C39 H39B 0.9700
C40 H40A 0.9700
C40 H40B 0.9700
C41 C42 1.539(19)
C41 H41A 0.9700
C41 H41B 0.9700
C42 H42A 0.9600
C42 H42B 0.9600
C42 H42C 0.9600
C37' C38' 1.547(18)
C37' H37' 0.9800
C38' C39' 1.535(19)
C38' H38C 0.9700
C38' H38D 0.9700
C39' C40' 1.552(18)
C39' H39C 0.9700
C39' H39D 0.9700
C40' H40C 0.9700
C40' H40D 0.9700
C41' C42' 1.56(2)
C41' H41C 0.9700
C41' H41D 0.9700
C42' H42D 0.9600
C42' H42E 0.9600
C42' H42F 0.9600
C43 C44 1.508(19)
C43 H43A 0.9700
C43 H43B 0.9700
C44 C45 1.36(2)
C44 C49 1.390(19)
C45 C46 1.39(2)
C45 H45 0.9300
C46 C47 1.34(2)
C46 H46 0.9300
C47 C48 1.40(2)
C47 H47 0.9300
C48 C49 1.38(2)
C48 H48 0.9300
C49 H49 0.9300
C50 H50A 0.9600
C50 H50B 0.9600
C50 H50C 0.9600
C51 H51A 0.9600
C51 H51B 0.9600
C51 H51C 0.9600
C52 H52A 0.9600
C52 H52B 0.9600
C52 H52C 0.9600
C53 H53A 0.9600
C53 H53B 0.9600
C53 H53C 0.9600
C54 H54A 0.9600
C54 H54B 0.9600
C54 H54C 0.9600
C55 H55A 0.9600
C55 H55B 0.9600
C55 H55C 0.9600

loop_
_geom_torsion_atom_site_label_1
_geom_torsion_atom_site_label_2
_geom_torsion_atom_site_label_3
_geom_torsion_atom_site_label_4
_geom_torsion
O1 Zn1 N1 C15 -141.4(9)
N3 Zn1 N1 C15 -17.4(10)
N2 Zn1 N1 C15 118.4(9)
O1 Zn1 N1 C7 -23.4(9)
N3 Zn1 N1 C7 100.6(9)
N2 Zn1 N1 C7 -123.5(9)
O1 Zn1 N1 C8 98.5(9)
N3 Zn1 N1 C8 -137.5(8)
N2 Zn1 N1 C8 -1.6(9)
O1 Zn1 N2 C12' 172.9(18)
N3 Zn1 N2 C12' 37(2)
N1 Zn1 N2 C12' -92.5(19)
O1 Zn1 N2 C12 4.4(18)
N3 Zn1 N2 C12 -131.8(17)
N1 Zn1 N2 C12 99.0(18)
O1 Zn1 N2 C13' 34.2(15)
N3 Zn1 N2 C13' -102.1(16)
N1 Zn1 N2 C13' 128.8(15)
O1 Zn1 N2 C13 128.6(15)
N3 Zn1 N2 C13 -7.7(17)
N1 Zn1 N2 C13 -136.8(16)
O1 Zn1 N2 C9 -114.3(12)
N3 Zn1 N2 C9 109.4(13)
N1 Zn1 N2 C9 -19.7(13)
O1 Zn1 N2 C9' -69.4(11)
N3 Zn1 N2 C9' 154.4(10)
N1 Zn1 N2 C9' 25.3(11)
C22 Si1 N3 Si2 172.5(11)
C23 Si1 N3 Si2 -68.9(14)
C24 Si1 N3 Si2 54.0(15)
C22 Si1 N3 Zn1 -5.9(13)
C23 Si1 N3 Zn1 112.6(13)
C24 Si1 N3 Zn1 -124.5(13)
C27 Si2 N3 Si1 -116.7(13)
C26 Si2 N3 Si1 119.8(10)
C25 Si2 N3 Si1 -2.5(13)
C27 Si2 N3 Zn1 62.0(13)
C26 Si2 N3 Zn1 -61.6(10)
C25 Si2 N3 Zn1 176.2(9)
O1 Zn1 N3 Si1 -176.3(7)
N2 Zn1 N3 Si1 -45.0(11)
N1 Zn1 N3 Si1 69.6(9)
O1 Zn1 N3 Si2 5.1(8)
N2 Zn1 N3 Si2 136.4(6)
N1 Zn1 N3 Si2 -109.0(6)
N6 Zn2 N4 C36 140.3(9)
O2 Zn2 N4 C36 -95.8(9)
N5 Zn2 N4 C36 5.0(9)
N6 Zn2 N4 C43 20.4(11)
O2 Zn2 N4 C43 144.3(9)
N5 Zn2 N4 C43 -114.9(9)
N6 Zn2 N4 C34 -97.7(10)
O2 Zn2 N4 C34 26.2(10)
N5 Zn2 N4 C34 127.0(9)
N6 Zn2 N5 C40' -49(2)
O2 Zn2 N5 C40' 178(2)
N4 Zn2 N5 C40' 85(2)
N6 Zn2 N5 C41 0.0(17)
O2 Zn2 N5 C41 -132.8(15)
N4 Zn2 N5 C41 134.5(15)
N6 Zn2 N5 C41' 89.2(19)
O2 Zn2 N5 C41' -43.6(19)
N4 Zn2 N5 C41' -136.3(18)
N6 Zn2 N5 C37' -162.8(12)
O2 Zn2 N5 C37' 64.4(13)
N4 Zn2 N5 C37' -28.3(12)
N6 Zn2 N5 C37 -116.8(12)
O2 Zn2 N5 C37 110.4(12)
N4 Zn2 N5 C37 17.8(12)
N6 Zn2 N5 C40 126.9(16)
O2 Zn2 N5 C40 -5.9(17)
N4 Zn2 N5 C40 -98.6(16)
C53 Si4 N6 Si3 -125.5(10)
C55 Si4 N6 Si3 115.1(13)
C54 Si4 N6 Si3 -4.0(14)
C53 Si4 N6 Zn2 55.2(11)
C55 Si4 N6 Zn2 -64.2(13)
C54 Si4 N6 Zn2 176.7(10)
C51 Si3 N6 Si4 66.4(14)
C52 Si3 N6 Si4 -62.0(14)
C50 Si3 N6 Si4 -176.7(10)
C51 Si3 N6 Zn2 -114.3(12)
C52 Si3 N6 Zn2 117.2(12)
C50 Si3 N6 Zn2 2.5(12)
O2 Zn2 N6 Si4 1.6(9)
N5 Zn2 N6 Si4 -126.2(7)
N4 Zn2 N6 Si4 116.1(7)
O2 Zn2 N6 Si3 -177.7(7)
N5 Zn2 N6 Si3 54.5(10)
N4 Zn2 N6 Si3 -63.1(10)
N3 Zn1 O1 C1 -147.0(12)
N2 Zn1 O1 C1 68.7(13)
N1 Zn1 O1 C1 -18.3(13)
N6 Zn2 O2 C28 148.7(13)
N5 Zn2 O2 C28 -70.9(14)
N4 Zn2 O2 C28 15.7(14)
Zn1 O1 C1 C6 31(2)
Zn1 O1 C1 C2 -149.0(11)
O1 C1 C2 C3 -175.6(14)
C6 C1 C2 C3 4(2)
O1 C1 C2 Cl4 2(2)
C6 C1 C2 Cl4 -178.0(10)
C1 C2 C3 C4 -4(2)
Cl4 C2 C3 C4 178.0(11)
C2 C3 C4 C5 0(2)
C2 C3 C4 Cl3 -179.5(12)
C3 C4 C5 C6 3(2)
Cl3 C4 C5 C6 -177.1(10)
C4 C5 C6 C1 -3(2)
C4 C5 C6 C7 173.0(12)
O1 C1 C6 C5 179.3(13)
C2 C1 C6 C5 -0.6(19)
O1 C1 C6 C7 4(2)
C2 C1 C6 C7 -176.3(12)
C15 N1 C7 C6 177.1(12)
C8 N1 C7 C6 -61.3(15)
Zn1 N1 C7 C6 56.7(13)
C5 C6 C7 N1 130.1(13)
C1 C6 C7 N1 -54.1(17)
C15 N1 C8 C9' -145.6(15)
C7 N1 C8 C9' 94.5(17)
Zn1 N1 C8 C9' -25.0(16)
C15 N1 C8 C9 -96.4(18)
C7 N1 C8 C9 143.6(17)
Zn1 N1 C8 C9 24.1(18)
C12' N2 C9 C10 -71(2)
C12 N2 C9 C10 36(3)
C13' N2 C9 C10 35(4)
C13 N2 C9 C10 -72(3)
C9' N2 C9 C10 79(2)
Zn1 N2 C9 C10 166.5(18)
C12' N2 C9 C8 159(2)
C12 N2 C9 C8 -95(2)
C13' N2 C9 C8 -95(3)
C13 N2 C9 C8 157.2(19)
C9' N2 C9 C8 -51.0(14)
Zn1 N2 C9 C8 36(2)
N1 C8 C9 N2 -42(2)
C9' C8 C9 N2 53.1(18)
N1 C8 C9 C10 -167.2(19)
C9' C8 C9 C10 -72(2)
N2 C9 C10 C11 -25(3)
C8 C9 C10 C11 100(3)
C9 C10 C11 C12 6(3)
C12' N2 C12 C11 39(3)
C13' N2 C12 C11 150(5)
C13 N2 C12 C11 81(3)
C9 N2 C12 C11 -30(3)
C9' N2 C12 C11 -61(2)
Zn1 N2 C12 C11 -150.7(17)
C10 C11 C12 N2 15(3)
C12' N2 C13 C14 -179(4)
C12 N2 C13 C14 75(3)
C13' N2 C13 C14 43(3)
C9 N2 C13 C14 -177(2)
C9' N2 C13 C14 150(2)
Zn1 N2 C13 C14 -59(3)
N1 C8 C9' N2 52(2)
C9 C8 C9' N2 -54.7(19)
N1 C8 C9' C10' 168.4(16)
C9 C8 C9' C10' 62(2)
C12' N2 C9' C8 85(2)
C12 N2 C9' C8 -169(2)
C13' N2 C9' C8 -152(2)
C13 N2 C9' C8 104(3)
C9 N2 C9' C8 56.4(16)
Zn1 N2 C9' C8 -47.7(16)
C12' N2 C9' C10' -34(2)
C12 N2 C9' C10' 73(2)
C13' N2 C9' C10' 89(2)
C13 N2 C9' C10' -14(4)
C9 N2 C9' C10' -62(2)
Zn1 N2 C9' C10' -166.0(16)
C8 C9' C10' C11' -107(2)
N2 C9' C10' C11' 14(3)
C9' C10' C11' C12' 8(3)
C12 N2 C12' C11' -35(3)
C13' N2 C12' C11' -72(3)
C13 N2 C12' C11' -122(4)
C9 N2 C12' C11' 60(2)
C9' N2 C12' C11' 39(2)
Zn1 N2 C12' C11' 154.8(15)
C10' C11' C12' N2 -30(3)
C12' N2 C13' C14' -75(3)
C12 N2 C13' C14' -159(5)
C13 N2 C13' C14' -45(3)
C9 N2 C13' C14' -159(2)
C9' N2 C13' C14' 172(3)
Zn1 N2 C13' C14' 68(3)
C7 N1 C15 C16 56.7(16)
C8 N1 C15 C16 -66.4(16)
Zn1 N1 C15 C16 175.9(10)
N1 C15 C16 C21 92.9(19)
N1 C15 C16 C17 -85(2)
C21 C16 C17 C18 1(3)
C15 C16 C17 C18 179.6(19)
C16 C17 C18 C19 -4(3)
C17 C18 C19 C20 6(4)
C18 C19 C20 C21 -5(4)
C17 C16 C21 C20 -1(3)
C15 C16 C21 C20 -178.8(18)
C19 C20 C21 C16 3(3)
Zn2 O2 C28 C33 -30(2)
Zn2 O2 C28 C29 149.7(12)
O2 C28 C29 C30 178.0(14)
C33 C28 C29 C30 -2(2)
O2 C28 C29 Cl1 -3(2)
C33 C28 C29 Cl1 177.4(10)
C28 C29 C30 C31 2(2)
Cl1 C29 C30 C31 -177.5(12)
C29 C30 C31 C32 0(2)
C29 C30 C31 Cl2 -179.1(12)
C30 C31 C32 C33 -1(2)
Cl2 C31 C32 C33 177.7(11)
O2 C28 C33 C32 -179.5(14)
C29 C28 C33 C32 1(2)
O2 C28 C33 C34 -4(2)
C29 C28 C33 C34 176.3(13)
C31 C32 C33 C28 1(2)
C31 C32 C33 C34 -174.7(13)
C28 C33 C34 N4 54.9(18)
C32 C33 C34 N4 -129.3(13)
C36 N4 C34 C33 57.9(16)
C43 N4 C34 C33 -178.1(12)
Zn2 N4 C34 C33 -59.8(14)
C43 N4 C36 C37' 139.0(18)
C34 N4 C36 C37' -98.6(19)
Zn2 N4 C36 C37' 20.7(18)
C43 N4 C36 C37 90.4(17)
C34 N4 C36 C37 -147.2(16)
Zn2 N4 C36 C37 -27.9(17)
C40' N5 C37 C38 75(2)
C41 N5 C37 C38 75(3)
C41' N5 C37 C38 -28(4)
C37' N5 C37 C38 -75(2)
C40 N5 C37 C38 -33(2)
Zn2 N5 C37 C38 -162.4(17)
C40' N5 C37 C36 -159(2)
C41 N5 C37 C36 -159(2)
C41' N5 C37 C36 98(3)
C37' N5 C37 C36 50.2(15)
C40 N5 C37 C36 93(2)
Zn2 N5 C37 C36 -36.7(19)
N4 C36 C37 N5 45(2)
C37' C36 C37 N5 -50(2)
N4 C36 C37 C38 166.6(18)
C37' C36 C37 C38 71(3)
N5 C37 C38 C39 21(3)
C36 C37 C38 C39 -102(3)
C37 C38 C39 C40 1(3)
C38 C39 C40 N5 -22(3)
C40' N5 C40 C39 -31(3)
C41 N5 C40 C39 -76(3)
C41' N5 C40 C39 -142(4)
C37' N5 C40 C39 65(2)
C37 N5 C40 C39 34(3)
Zn2 N5 C40 C39 152.8(17)
C40' N5 C41 C42 178(4)
C41' N5 C41 C42 -38(3)
C37' N5 C41 C42 -148(3)
C37 N5 C41 C42 178(3)
C40 N5 C41 C42 -76(3)
Zn2 N5 C41 C42 60(3)
C40' N5 C37' C36 -81(2)
C41 N5 C37' C36 -104(3)
C41' N5 C37' C36 153(2)
C37 N5 C37' C36 -54.2(17)
C40 N5 C37' C36 171(2)
Zn2 N5 C37' C36 50.0(19)
C40' N5 C37' C38' 33(3)
C41 N5 C37' C38' 10(4)
C41' N5 C37' C38' -93(3)
C37 N5 C37' C38' 60(2)
C40 N5 C37' C38' -74(2)
Zn2 N5 C37' C38' 164(2)
N4 C36 C37' N5 -51(2)
C37 C36 C37' N5 54(2)
N4 C36 C37' C38' -167.7(18)
C37 C36 C37' C38' -63(2)
N5 C37' C38' C39' -12(3)
C36 C37' C38' C39' 109(3)
C37' C38' C39' C40' -12(4)
C41 N5 C40' C39' 118(4)
C41' N5 C40' C39' 75(3)
C37' N5 C40' C39' -42(3)
C37 N5 C40' C39' -63(2)
C40 N5 C40' C39' 30(3)
Zn2 N5 C40' C39' -153.9(18)
C38' C39' C40' N5 34(4)
C40' N5 C41' C42' 66(3)
C41 N5 C41' C42' 38(3)
C37' N5 C41' C42' -179(3)
C37 N5 C41' C42' 148(3)
C40 N5 C41' C42' 155(5)
Zn2 N5 C41' C42' -76(3)
C36 N4 C43 C44 64.4(16)
C34 N4 C43 C44 -60.6(16)
Zn2 N4 C43 C44 -179.0(10)
N4 C43 C44 C45 83(2)
N4 C43 C44 C49 -97.2(17)
C49 C44 C45 C46 -1(3)
C43 C44 C45 C46 179.0(17)
C44 C45 C46 C47 2(3)
C45 C46 C47 C48 -5(3)
C46 C47 C48 C49 7(3)
C47 C48 C49 C44 -6(3)
C45 C44 C49 C48 3(3)
C43 C44 C49 C48 -177.1(17)
